data_4068377
loop_
_publ_author_name
'Lewis, Stewart P.'
'Chai, Jianfang'
'Collins, Scott'
'Sciarone, Timo J. J.'
'Henderson, Lee D.'
'Fan, Cheng'
'Parvez, Masood'
'Piers, Warren E.'

_publ_section_title
;
 Isobutene Polymerization Using Chelating Diboranes: Polymerization in
 Aqueous Suspension and Hydrocarbon Solution
;
_journal_issue 1
_journal_name_full Organometallics
_journal_page_first 249
_journal_paper_doi 10.1021/om8007629
_journal_volume 28
_journal_year 2009
_chemical_formula_sum 'C33 H12 B2 Cl2 F20 O3'
_chemical_formula_weight 928.95
_chemical_name_systematic
;
 ?
;
_space_group_IT_number 14
_symmetry_cell_setting monoclinic
_symmetry_space_group_name_Hall '-P 2yn'
_symmetry_space_group_name_H-M 'P 1 21/n 1'
_atom_sites_solution_hydrogens geom
_atom_sites_solution_primary direct
_atom_sites_solution_secondary difmap
_cell_angle_alpha 90.00
_cell_angle_beta 96.72(3)
_cell_angle_gamma 90.00
_cell_formula_units_Z 4
_cell_length_a 14.283(7)
_cell_length_b 14.944(7)
_cell_length_c 16.460(6)
_cell_measurement_reflns_used 11417
_cell_measurement_temperature 173(2)
_cell_measurement_theta_max 25.0
_cell_measurement_theta_min 3.1
_cell_volume 3489(3)
_computing_cell_refinement 'HKL DENZO (Otwinowski & Minor, 1997)'
_computing_data_collection 'COLLECT (Hooft, 1998)'
_computing_data_reduction 'SCALEPACK (Otwinowski & Minor, 1997)'
_computing_molecular_graphics 'ORTEPII (Johnson, 1976)'
_computing_publication_material 'SHELXL-97 (Sheldrick, 1997)'
_computing_structure_refinement 'SHELXL-97 (Sheldrick, 1997)'
_computing_structure_solution 'SAPI91 (Fan, 1991)'
_diffrn_ambient_temperature 173(2)
_diffrn_measured_fraction_theta_full 0.960
_diffrn_measured_fraction_theta_max 0.960
_diffrn_measurement_device_type 'Nonius KappaCCD'
_diffrn_measurement_method ' \w and \f '
_diffrn_radiation_monochromator graphite
_diffrn_radiation_source 'fine-focus sealed tube'
_diffrn_radiation_type MoK\a
_diffrn_radiation_wavelength 0.71073
_diffrn_reflns_av_R_equivalents 0.0386
_diffrn_reflns_av_sigmaI/netI 0.0519
_diffrn_reflns_limit_h_max 16
_diffrn_reflns_limit_h_min -16
_diffrn_reflns_limit_k_max 17
_diffrn_reflns_limit_k_min -17
_diffrn_reflns_limit_l_max 19
_diffrn_reflns_limit_l_min -19
_diffrn_reflns_number 11417
_diffrn_reflns_theta_full 25.0
_diffrn_reflns_theta_max 25.0
_diffrn_reflns_theta_min 3.1
_exptl_absorpt_coefficient_mu 0.331
_exptl_absorpt_correction_T_max 0.9869
_exptl_absorpt_correction_T_min 0.8016
_exptl_absorpt_correction_type multi-scan
_exptl_absorpt_process_details 'SORTAV: (Blessing, 1997)'
_exptl_crystal_colour colorless
_exptl_crystal_density_diffrn 1.768
_exptl_crystal_density_meas ?
_exptl_crystal_density_method 'not measured'
_exptl_crystal_description needle
_exptl_crystal_F_000 1832
_exptl_crystal_size_max 0.70
_exptl_crystal_size_mid 0.20
_exptl_crystal_size_min 0.04
_refine_diff_density_max 0.42
_refine_diff_density_min -0.48
_refine_diff_density_rms 0.059
_refine_ls_extinction_method none
_refine_ls_goodness_of_fit_ref 1.057
_refine_ls_hydrogen_treatment constr
_refine_ls_matrix_type full
_refine_ls_number_parameters 563
_refine_ls_number_reflns 5859
_refine_ls_number_restraints 2
_refine_ls_restrained_S_all 1.057
_refine_ls_R_factor_all 0.1034
_refine_ls_R_factor_gt 0.0559
_refine_ls_shift/su_max 0.016
_refine_ls_shift/su_mean 0.000
_refine_ls_structure_factor_coef Fsqd
_refine_ls_weighting_details 'calc w=1/[\s^2^(Fo^2^)+(0.072P)^2^+3.27P] where P=(Fo^2^+2Fc^2^)/3'
_refine_ls_weighting_scheme calc
_refine_ls_wR_factor_gt 0.1345
_refine_ls_wR_factor_ref 0.1617
_reflns_number_gt 3744
_reflns_number_total 5859
_reflns_threshold_expression >2sigma(I)
_cod_data_source_file om8007629_si_006.cif
_cod_data_source_block Compound_I
_cod_depositor_comments
;
The following automatic conversions were performed:

'_symmetry_cell_setting' value 'Monoclinic' changed to 'monoclinic'
according to /home/saulius/struct/CIF-dictionaries/cif_core.dic
dictionary named 'cif_core.dic' version 2.4.2 from 2011-04-26.

Automatic conversion script
Id: cif_fix_values 1715 2011-07-08 13:25:40Z adriana 

The following automatic conversions were performed:

'_exptl_crystal_density_meas' value 'not measured' was changed to '?'
- the value is perceived as not measured.

Automatic conversion script
Id: cif_fix_values 3008 2015-01-20 13:52:24Z robertas 
;
_cod_original_sg_symbol_H-M 'P 21/n'
_cod_database_code 4068377

loop_
_symmetry_equiv_pos_as_xyz
'x, y, z'
'-x+1/2, y+1/2, -z+1/2'
'-x, -y, -z'
'x-1/2, -y-1/2, z-1/2'

loop_
_atom_site_label
_atom_site_type_symbol
_atom_site_fract_x
_atom_site_fract_y
_atom_site_fract_z
_atom_site_U_iso_or_equiv
_atom_site_adp_type
_atom_site_occupancy
_atom_site_symmetry_multiplicity
_atom_site_calc_flag
_atom_site_refinement_flags
_atom_site_disorder_assembly
_atom_site_disorder_group
B1 B 0.0392(3) 0.2376(3) 0.2723(3) 0.0383(10) Uani 1 1 d . . .
B2 B 0.0905(3) 0.1750(3) 0.4208(3) 0.0384(10) Uani 1 1 d . . .
F1 F 0.13850(16) 0.41046(16) 0.22376(15) 0.0599(7) Uani 1 1 d . . .
F2 F 0.2450(2) 0.5102(2) 0.3347(2) 0.0982(11) Uani 1 1 d . . .
F3 F 0.2801(3) 0.4553(2) 0.4929(2) 0.1059(12) Uani 1 1 d . . .
F4 F 0.2101(2) 0.29724(18) 0.53972(15) 0.0740(8) Uani 1 1 d . . .
F5 F -0.09263(16) 0.10491(13) 0.21870(13) 0.0479(6) Uani 1 1 d . . .
F6 F -0.27946(18) 0.11675(16) 0.19778(15) 0.0614(7) Uani 1 1 d . . .
F7 F -0.36554(17) 0.27842(18) 0.21106(17) 0.0679(7) Uani 1 1 d . . .
F8 F -0.26072(16) 0.42533(15) 0.24687(16) 0.0600(7) Uani 1 1 d . . .
F9 F -0.06418(17) 0.45252(15) 0.13335(13) 0.0521(6) Uani 1 1 d . . .
F10 F 0.01585(18) 0.61503(16) 0.15983(16) 0.0634(7) Uani 1 1 d . . .
F11 F 0.0556(2) 0.67823(16) 0.31392(18) 0.0758(8) Uani 1 1 d . . .
F12 F 0.0081(3) 0.58176(19) 0.44191(17) 0.0922(10) Uani 1 1 d . . .
F13 F -0.10133(16) 0.27214(15) 0.43201(13) 0.0514(6) Uani 1 1 d . . .
F14 F -0.20572(18) 0.24006(17) 0.55470(14) 0.0610(7) Uani 1 1 d . . .
F15 F -0.14621(19) 0.12049(17) 0.67389(14) 0.0642(7) Uani 1 1 d . . .
F16 F 0.01298(18) 0.02962(15) 0.67102(14) 0.0586(7) Uani 1 1 d . . .
F17 F 0.15604(18) -0.05494(15) 0.63208(13) 0.0560(6) Uani 1 1 d . . .
F18 F 0.31493(18) -0.10774(16) 0.57818(15) 0.0646(7) Uani 1 1 d . . .
F19 F 0.37921(18) -0.02821(18) 0.44746(16) 0.0702(8) Uani 1 1 d . . .
F20 F 0.27925(17) 0.10509(17) 0.36671(15) 0.0628(7) Uani 1 1 d . . .
O1 O 0.05099(17) 0.15575(15) 0.32955(14) 0.0372(6) Uani 1 1 d . . .
H11 H 0.0872 0.1192 0.3103 0.045 Uiso 1 1 calc R . .
H12 H -0.0017 0.1308 0.3290 0.045 Uiso 1 1 calc R . .
O2 O 0.07382(19) 0.20982(18) 0.19192(15) 0.0482(7) Uani 1 1 d . . .
C1 C 0.1721(4) 0.1901(4) 0.1866(3) 0.0801(16) Uani 1 1 d . . .
H1A H 0.1780 0.1571 0.1360 0.096 Uiso 1 1 calc R . .
H1B H 0.1972 0.1536 0.2337 0.096 Uiso 1 1 calc R . .
H1C H 0.2078 0.2461 0.1866 0.096 Uiso 1 1 calc R . .
C2 C 0.1093(3) 0.3037(2) 0.3251(2) 0.0384(9) Uani 1 1 d . . .
C3 C 0.1510(3) 0.3820(3) 0.3021(3) 0.0493(10) Uani 1 1 d . . .
C4 C 0.2076(3) 0.4329(3) 0.3587(3) 0.0645(13) Uani 1 1 d . . .
C5 C 0.2252(3) 0.4051(3) 0.4373(3) 0.0670(13) Uani 1 1 d . . .
C6 C 0.1876(3) 0.3254(3) 0.4612(3) 0.0538(11) Uani 1 1 d . . .
C7 C 0.1314(3) 0.2735(2) 0.4064(2) 0.0412(9) Uani 1 1 d . . .
C8 C -0.0726(3) 0.2592(2) 0.2502(2) 0.0368(8) Uani 1 1 d . . .
C9 C -0.1313(3) 0.1873(2) 0.2287(2) 0.0385(9) Uani 1 1 d . . .
C10 C -0.2284(3) 0.1909(3) 0.2160(2) 0.0455(10) Uani 1 1 d . . .
C11 C -0.2711(3) 0.2721(3) 0.2234(3) 0.0497(10) Uani 1 1 d . . .
C12 C -0.2160(3) 0.3465(3) 0.2421(2) 0.0458(10) Uani 1 1 d . . .
C13 C -0.1185(3) 0.3428(2) 0.2563(2) 0.0375(9) Uani 1 1 d . . .
C14 C -0.0698(3) 0.4303(2) 0.2744(2) 0.0379(9) Uani 1 1 d . . .
C15 C -0.0467(3) 0.4834(3) 0.2114(2) 0.0402(9) Uani 1 1 d . . .
C16 C -0.0054(3) 0.5661(3) 0.2232(3) 0.0463(10) Uani 1 1 d . . .
C17 C 0.0135(3) 0.5980(3) 0.3017(3) 0.0549(11) Uani 1 1 d . . .
C18 C -0.0098(3) 0.5479(3) 0.3656(3) 0.0575(12) Uani 1 1 d . . .
C19 C -0.0518(3) 0.4645(3) 0.3538(2) 0.0503(10) Uani 1 1 d . . .
H19 H -0.0681 0.4311 0.3992 0.060 Uiso 1 1 calc R . .
C20 C 0.0124(3) 0.1645(2) 0.4837(2) 0.0384(9) Uani 1 1 d . . .
C21 C -0.0699(3) 0.2098(2) 0.4887(2) 0.0407(9) Uani 1 1 d . . .
C22 C -0.1241(3) 0.1957(3) 0.5513(2) 0.0459(10) Uani 1 1 d . . .
C23 C -0.0946(3) 0.1346(3) 0.6118(2) 0.0469(10) Uani 1 1 d . . .
C24 C -0.0121(3) 0.0881(3) 0.6087(2) 0.0449(10) Uani 1 1 d . . .
C25 C 0.0423(3) 0.1007(2) 0.5447(2) 0.0389(9) Uani 1 1 d . . .
C26 C 0.1320(3) 0.0588(2) 0.5285(2) 0.0411(9) Uani 1 1 d . . .
C27 C 0.1836(3) -0.0100(3) 0.5675(2) 0.0452(10) Uani 1 1 d . . .
C28 C 0.2660(3) -0.0395(3) 0.5397(3) 0.0509(11) Uani 1 1 d . . .
C29 C 0.2981(3) -0.0002(3) 0.4730(3) 0.0520(11) Uani 1 1 d . . .
C30 C 0.2455(3) 0.0681(3) 0.4332(2) 0.0456(10) Uani 1 1 d . . .
C31 C 0.1637(3) 0.0989(3) 0.4586(2) 0.0410(9) Uani 1 1 d . . .
Cl1 Cl 0.6448(2) 0.3354(2) 0.4213(2) 0.0966(8) Uani 0.870(6) 1 d P A 1
Cl2 Cl 0.47525(17) 0.4498(2) 0.39890(17) 0.1115(10) Uani 0.870(6) 1 d P A 1
C32 C 0.5826(5) 0.4229(5) 0.3692(5) 0.087(2) Uani 0.870(6) 1 d P A 1
H32A H 0.6228 0.4771 0.3750 0.104 Uiso 0.870(6) 1 calc PR A 1
H32B H 0.5731 0.4075 0.3103 0.104 Uiso 0.870(6) 1 calc PR A 1
Cl1' Cl 0.619(2) 0.3502(19) 0.4329(18) 0.0966(8) Uani 0.130(6) 1 d P A 2
Cl2' Cl 0.4554(13) 0.3938(15) 0.3716(12) 0.1115(10) Uani 0.130(6) 1 d P A 2
C32' C 0.546(4) 0.377(4) 0.340(3) 0.087(2) Uani 0.130(6) 1 d P A 2
H32C H 0.5690 0.4307 0.3137 0.104 Uiso 0.130(6) 1 calc PR A 2
H32D H 0.5416 0.3263 0.3014 0.104 Uiso 0.130(6) 1 calc PR A 2
O3 O 0.9704(4) 0.1968(3) 0.0600(3) 0.0685(12) Uani 0.716(5) 1 d PD B 1
H3 H 1.0217 0.1792 0.0453 0.103 Uiso 0.716(5) 1 calc PR B 1
C33 C 0.940(2) 0.2758(15) 0.015(3) 0.088(4) Uani 0.716(5) 1 d PD B 1
H33A H 0.8987 0.3107 0.0468 0.133 Uiso 0.716(5) 1 calc PR B 1
H33B H 0.9057 0.2589 -0.0374 0.133 Uiso 0.716(5) 1 calc PR B 1
H33C H 0.9952 0.3119 0.0062 0.133 Uiso 0.716(5) 1 calc PR B 1
O3' O 1.0217(9) 0.2906(8) 0.0635(7) 0.0685(12) Uani 0.284(5) 1 d PD B 2
H3' H 1.0342 0.2525 0.1007 0.103 Uiso 0.284(5) 1 calc PR B 2
C33' C 0.932(6) 0.271(4) 0.019(8) 0.088(4) Uani 0.284(5) 1 d PD B 2
H33D H 0.8834 0.3081 0.0403 0.133 Uiso 0.284(5) 1 calc PR B 2
H33E H 0.9168 0.2076 0.0265 0.133 Uiso 0.284(5) 1 calc PR B 2
H33F H 0.9335 0.2836 -0.0388 0.133 Uiso 0.284(5) 1 calc PR B 2

loop_
_atom_site_aniso_label
_atom_site_aniso_U_11
_atom_site_aniso_U_22
_atom_site_aniso_U_33
_atom_site_aniso_U_23
_atom_site_aniso_U_13
_atom_site_aniso_U_12
B1 0.051(3) 0.031(2) 0.033(2) 0.0046(18) 0.006(2) 0.001(2)
B2 0.045(3) 0.034(2) 0.034(2) 0.0000(18) -0.0044(19) -0.0016(19)
F1 0.0543(15) 0.0555(15) 0.0707(16) 0.0285(12) 0.0106(12) 0.0061(12)
F2 0.094(2) 0.0580(18) 0.137(3) 0.0285(18) -0.011(2) -0.0359(16)
F3 0.123(3) 0.073(2) 0.112(3) -0.0131(18) -0.031(2) -0.046(2)
F4 0.095(2) 0.0720(18) 0.0487(15) -0.0057(13) -0.0169(14) -0.0196(15)
F5 0.0641(15) 0.0311(12) 0.0467(12) -0.0030(10) -0.0015(11) -0.0019(10)
F6 0.0656(16) 0.0463(14) 0.0675(16) 0.0070(12) -0.0129(13) -0.0189(12)
F7 0.0448(15) 0.0643(17) 0.0907(19) 0.0074(14) -0.0088(13) -0.0037(12)
F8 0.0501(14) 0.0427(14) 0.0845(18) 0.0030(12) -0.0029(12) 0.0113(11)
F9 0.0677(15) 0.0484(14) 0.0398(12) 0.0010(10) 0.0040(11) -0.0083(11)
F10 0.0697(17) 0.0496(15) 0.0714(16) 0.0106(13) 0.0104(13) -0.0144(12)
F11 0.090(2) 0.0402(15) 0.092(2) -0.0098(13) -0.0121(16) -0.0153(14)
F12 0.154(3) 0.0587(18) 0.0572(17) -0.0184(14) -0.0150(18) -0.0122(18)
F13 0.0606(14) 0.0469(14) 0.0460(13) 0.0095(11) 0.0032(11) 0.0116(11)
F14 0.0629(16) 0.0673(17) 0.0544(14) 0.0028(12) 0.0134(12) 0.0114(13)
F15 0.0782(17) 0.0705(17) 0.0469(14) 0.0088(12) 0.0202(13) 0.0040(14)
F16 0.0812(17) 0.0500(14) 0.0443(13) 0.0133(11) 0.0059(12) 0.0023(12)
F17 0.0746(16) 0.0435(13) 0.0467(13) 0.0139(11) -0.0058(12) 0.0007(12)
F18 0.0710(17) 0.0504(15) 0.0669(16) 0.0080(12) -0.0151(13) 0.0161(13)
F19 0.0617(16) 0.0762(19) 0.0714(17) 0.0037(14) 0.0030(14) 0.0258(14)
F20 0.0598(15) 0.0716(17) 0.0583(15) 0.0148(13) 0.0128(13) 0.0139(13)
O1 0.0432(14) 0.0310(13) 0.0358(13) 0.0001(11) -0.0020(11) 0.0019(11)
O2 0.0540(17) 0.0495(16) 0.0428(15) 0.0001(13) 0.0130(13) 0.0103(13)
C1 0.076(3) 0.100(4) 0.068(3) -0.005(3) 0.022(3) 0.032(3)
C2 0.040(2) 0.030(2) 0.046(2) 0.0052(16) 0.0093(18) 0.0031(16)
C3 0.044(2) 0.042(2) 0.061(3) 0.015(2) 0.003(2) 0.0031(19)
C4 0.053(3) 0.038(3) 0.099(4) 0.014(3) -0.008(3) -0.014(2)
C5 0.066(3) 0.046(3) 0.083(4) -0.008(3) -0.018(3) -0.016(2)
C6 0.060(3) 0.048(3) 0.051(3) -0.003(2) -0.004(2) -0.007(2)
C7 0.044(2) 0.034(2) 0.045(2) 0.0004(17) 0.0011(18) 0.0009(17)
C8 0.048(2) 0.034(2) 0.0272(18) 0.0036(15) 0.0004(16) -0.0023(17)
C9 0.053(2) 0.029(2) 0.0335(19) 0.0053(15) 0.0020(17) 0.0006(18)
C10 0.054(3) 0.039(2) 0.040(2) 0.0061(17) -0.0081(18) -0.014(2)
C11 0.039(2) 0.052(3) 0.056(3) 0.008(2) -0.0065(19) -0.004(2)
C12 0.049(2) 0.038(2) 0.049(2) 0.0036(18) 0.0001(19) 0.0064(19)
C13 0.043(2) 0.035(2) 0.0327(19) 0.0024(16) -0.0041(17) -0.0011(17)
C14 0.042(2) 0.031(2) 0.039(2) 0.0009(16) -0.0036(17) 0.0040(16)
C15 0.042(2) 0.039(2) 0.037(2) -0.0039(17) -0.0049(17) 0.0038(18)
C16 0.048(2) 0.032(2) 0.058(3) 0.0064(19) 0.003(2) -0.0007(18)
C17 0.064(3) 0.030(2) 0.067(3) -0.006(2) -0.007(2) -0.003(2)
C18 0.082(3) 0.040(3) 0.045(2) -0.014(2) -0.013(2) 0.004(2)
C19 0.068(3) 0.040(2) 0.041(2) -0.0022(18) -0.002(2) 0.004(2)
C20 0.047(2) 0.032(2) 0.034(2) -0.0006(16) -0.0021(17) -0.0035(17)
C21 0.054(2) 0.032(2) 0.035(2) 0.0005(16) -0.0029(19) -0.0043(18)
C22 0.050(2) 0.042(2) 0.045(2) -0.0062(19) 0.004(2) 0.0035(19)
C23 0.060(3) 0.046(2) 0.036(2) -0.0012(18) 0.011(2) -0.002(2)
C24 0.067(3) 0.035(2) 0.031(2) 0.0048(17) -0.0007(19) -0.005(2)
C25 0.047(2) 0.033(2) 0.036(2) 0.0016(16) -0.0015(18) -0.0036(17)
C26 0.052(2) 0.030(2) 0.038(2) -0.0011(16) -0.0068(18) -0.0050(18)
C27 0.060(3) 0.033(2) 0.039(2) 0.0014(17) -0.0104(19) -0.0057(19)
C28 0.057(3) 0.041(2) 0.050(2) 0.003(2) -0.017(2) 0.005(2)
C29 0.053(3) 0.049(3) 0.052(3) -0.004(2) -0.007(2) 0.009(2)
C30 0.048(2) 0.048(2) 0.040(2) 0.0023(18) 0.0007(19) -0.0022(19)
C31 0.048(2) 0.038(2) 0.034(2) 0.0009(17) -0.0073(18) -0.0038(18)
Cl1 0.115(2) 0.0861(17) 0.0891(16) 0.0332(12) 0.0121(14) 0.0293(13)
Cl2 0.1144(15) 0.103(2) 0.1247(18) 0.0338(16) 0.0461(14) 0.0219(14)
C32 0.095(5) 0.081(5) 0.083(5) 0.036(4) 0.006(4) 0.014(4)
Cl1' 0.115(2) 0.0861(17) 0.0891(16) 0.0332(12) 0.0121(14) 0.0293(13)
Cl2' 0.1144(15) 0.103(2) 0.1247(18) 0.0338(16) 0.0461(14) 0.0219(14)
C32' 0.095(5) 0.081(5) 0.083(5) 0.036(4) 0.006(4) 0.014(4)
O3 0.090(3) 0.067(3) 0.046(2) -0.005(2) 0.001(2) 0.012(2)
C33 0.122(7) 0.075(5) 0.062(6) 0.000(4) -0.017(8) 0.018(4)
O3' 0.090(3) 0.067(3) 0.046(2) -0.005(2) 0.001(2) 0.012(2)
C33' 0.122(7) 0.075(5) 0.062(6) 0.000(4) -0.017(8) 0.018(4)

loop_
_atom_type_symbol
_atom_type_description
_atom_type_scat_dispersion_real
_atom_type_scat_dispersion_imag
_atom_type_scat_source
C C 0.0033 0.0016 'International Tables Vol C Tables 4.2.6.8 and 6.1.1.4'
H H 0.0000 0.0000 'International Tables Vol C Tables 4.2.6.8 and 6.1.1.4'
B B 0.0013 0.0007 'International Tables Vol C Tables 4.2.6.8 and 6.1.1.4'
Cl Cl 0.1484 0.1585 'International Tables Vol C Tables 4.2.6.8 and 6.1.1.4'
F F 0.0171 0.0103 'International Tables Vol C Tables 4.2.6.8 and 6.1.1.4'
O O 0.0106 0.0060 'International Tables Vol C Tables 4.2.6.8 and 6.1.1.4'

loop_
_geom_angle_atom_site_label_1
_geom_angle_atom_site_label_2
_geom_angle_atom_site_label_3
_geom_angle
O2 B1 O1 107.0(3)
O2 B1 C2 113.3(3)
O1 B1 C2 98.2(3)
O2 B1 C8 105.7(3)
O1 B1 C8 109.1(3)
C2 B1 C8 122.5(3)
O1 B2 C7 97.1(3)
O1 B2 C20 113.5(3)
C7 B2 C20 118.2(3)
O1 B2 C31 112.5(3)
C7 B2 C31 118.0(3)
C20 B2 C31 98.5(3)
B1 O1 B2 116.2(3)
B1 O1 H11 108.2
B2 O1 H11 108.2
B1 O1 H12 108.2
B2 O1 H12 108.2
H11 O1 H12 107.4
C1 O2 B1 121.6(3)
O2 C1 H1A 109.5
O2 C1 H1B 109.5
H1A C1 H1B 109.5
O2 C1 H1C 109.5
H1A C1 H1C 109.5
H1B C1 H1C 109.5
C3 C2 C7 118.3(4)
C3 C2 B1 129.7(4)
C7 C2 B1 112.0(3)
F1 C3 C2 120.9(4)
F1 C3 C4 118.1(4)
C2 C3 C4 121.0(4)
F2 C4 C5 120.4(4)
F2 C4 C3 119.5(5)
C5 C4 C3 120.1(4)
C4 C5 F3 120.1(4)
C4 C5 C6 120.0(4)
F3 C5 C6 119.9(5)
F4 C6 C7 120.1(4)
F4 C6 C5 118.7(4)
C7 C6 C5 121.2(4)
C6 C7 C2 119.2(4)
C6 C7 B2 127.9(4)
C2 C7 B2 112.8(3)
C9 C8 C13 115.5(3)
C9 C8 B1 116.9(3)
C13 C8 B1 127.4(3)
F5 C9 C10 115.4(3)
F5 C9 C8 119.3(3)
C10 C9 C8 125.3(3)
F6 C10 C11 121.0(4)
F6 C10 C9 120.9(4)
C11 C10 C9 118.1(3)
F7 C11 C10 119.9(4)
F7 C11 C12 120.9(4)
C10 C11 C12 119.2(4)
F8 C12 C11 117.2(4)
F8 C12 C13 119.9(3)
C11 C12 C13 122.8(4)
C12 C13 C8 119.1(3)
C12 C13 C14 115.7(3)
C8 C13 C14 125.2(3)
C15 C14 C19 117.3(4)
C15 C14 C13 120.1(3)
C19 C14 C13 122.5(3)
F9 C15 C16 117.8(3)
F9 C15 C14 118.9(3)
C16 C15 C14 123.3(3)
F10 C16 C17 120.4(4)
F10 C16 C15 120.9(4)
C17 C16 C15 118.7(4)
F11 C17 C18 121.2(4)
F11 C17 C16 119.1(4)
C18 C17 C16 119.7(4)
F12 C18 C17 118.3(4)
F12 C18 C19 119.9(4)
C17 C18 C19 121.8(4)
C18 C19 C14 119.2(4)
C18 C19 H19 120.4
C14 C19 H19 120.4
C21 C20 C25 118.8(3)
C21 C20 B2 130.7(3)
C25 C20 B2 110.3(3)
F13 C21 C20 121.1(3)
F13 C21 C22 116.8(3)
C20 C21 C22 122.1(4)
F14 C22 C21 121.4(4)
F14 C22 C23 119.2(4)
C21 C22 C23 119.4(4)
F15 C23 C24 119.9(4)
F15 C23 C22 120.2(4)
C24 C23 C22 119.9(4)
F16 C24 C23 116.6(3)
F16 C24 C25 122.4(4)
C23 C24 C25 121.1(3)
C24 C25 C20 118.7(4)
C24 C25 C26 130.6(3)
C20 C25 C26 110.7(3)
C27 C26 C31 119.4(4)
C27 C26 C25 131.2(4)
C31 C26 C25 109.4(3)
F17 C27 C26 123.2(4)
F17 C27 C28 116.0(3)
C26 C27 C28 120.8(4)
F18 C28 C29 119.7(4)
F18 C28 C27 119.9(4)
C29 C28 C27 120.4(4)
F19 C29 C28 119.8(4)
F19 C29 C30 121.5(4)
C28 C29 C30 118.7(4)
F20 C30 C31 120.3(3)
F20 C30 C29 117.0(4)
C31 C30 C29 122.8(4)
C30 C31 C26 118.1(4)
C30 C31 B2 131.1(3)
C26 C31 B2 110.9(3)
Cl2 C32 Cl1 117.2(4)
Cl2 C32 H32A 108.0
Cl1 C32 H32A 108.0
Cl2 C32 H32B 108.0
Cl1 C32 H32B 108.0
H32A C32 H32B 107.2
Cl2' C32' Cl1' 101(3)
Cl2' C32' H32C 111.6
Cl1' C32' H32C 111.6
Cl2' C32' H32D 111.6
Cl1' C32' H32D 111.6
H32C C32' H32D 109.4
C33' O3' H3' 109.5
O3' C33' H33D 109.5
O3' C33' H33E 109.5
H33D C33' H33E 109.5
O3' C33' H33F 109.5
H33D C33' H33F 109.5
H33E C33' H33F 109.5

loop_
_geom_bond_atom_site_label_1
_geom_bond_atom_site_label_2
_geom_bond_distance
B1 O2 1.523(5)
B1 O1 1.541(5)
B1 C2 1.591(6)
B1 C8 1.628(6)
B2 O1 1.568(5)
B2 C7 1.610(6)
B2 C20 1.616(6)
B2 C31 1.619(6)
F1 C3 1.350(5)
F2 C4 1.351(5)
F3 C5 1.359(5)
F4 C6 1.362(5)
F5 C9 1.368(4)
F6 C10 1.341(4)
F7 C11 1.344(5)
F8 C12 1.347(4)
F9 C15 1.360(4)
F10 C16 1.338(5)
F11 C17 1.346(5)
F12 C18 1.351(5)
F13 C21 1.357(4)
F14 C22 1.348(5)
F15 C23 1.344(4)
F16 C24 1.363(4)
F17 C27 1.354(4)
F18 C28 1.351(5)
F19 C29 1.344(5)
F20 C30 1.364(5)
O1 H11 0.8400
O1 H12 0.8400
O2 C1 1.447(5)
C1 H1A 0.9800
C1 H1B 0.9800
C1 H1C 0.9800
C2 C3 1.385(5)
C2 C7 1.414(5)
C3 C4 1.386(6)
C4 C5 1.355(7)
C5 C6 1.381(6)
C6 C7 1.375(6)
C8 C9 1.382(5)
C8 C13 1.420(5)
C9 C10 1.379(6)
C10 C11 1.369(6)
C11 C12 1.376(6)
C12 C13 1.386(5)
C13 C14 1.494(5)
C14 C15 1.376(5)
C14 C19 1.399(5)
C15 C16 1.374(5)
C16 C17 1.373(6)
C17 C18 1.364(6)
C18 C19 1.386(6)
C19 H19 0.9500
C20 C21 1.368(5)
C20 C25 1.413(5)
C21 C22 1.376(6)
C22 C23 1.380(6)
C23 C24 1.374(6)
C24 C25 1.393(5)
C25 C26 1.479(6)
C26 C27 1.378(5)
C26 C31 1.418(5)
C27 C28 1.385(6)
C28 C29 1.371(6)
C29 C30 1.386(6)
C30 C31 1.366(6)
Cl1 C32 1.748(7)
Cl2 C32 1.711(7)
C32 H32A 0.9900
C32 H32B 0.9900
Cl1' C32' 1.79(6)
Cl2' C32' 1.47(6)
C32' H32C 0.9900
C32' H32D 0.9900
O3 C33 1.430(4)
O3 H3 0.8400
C33 H33A 0.9800
C33 H33B 0.9800
C33 H33C 0.9800
O3' C33' 1.430(4)
O3' H3' 0.8400
C33' H33D 0.9800
C33' H33E 0.9800
C33' H33F 0.9800

loop_
_geom_hbond_atom_site_label_D
_geom_hbond_atom_site_label_H
_geom_hbond_atom_site_label_A
_geom_hbond_distance_DH
_geom_hbond_distance_HA
_geom_hbond_distance_DA
_geom_hbond_angle_DHA
_geom_hbond_site_symmetry_A
O1 H12 F16 0.84 2.40 2.917(4) 120.2 3_556
O1 H12 F5 0.84 2.14 2.691(3) 122.9 .
O3 H3 Cl1 0.84 2.85 3.603(6) 149.3 4_665
O3 H3 Cl2 0.84 3.10 3.446(5) 107.7 4_665
O3' H3' O2 0.84 1.67 2.472(12) 159.4 1_655

loop_
_geom_torsion_atom_site_label_1
_geom_torsion_atom_site_label_2
_geom_torsion_atom_site_label_3
_geom_torsion_atom_site_label_4
_geom_torsion
O2 B1 O1 B2 137.8(3)
C2 B1 O1 B2 20.3(4)
C8 B1 O1 B2 -108.3(3)
C7 B2 O1 B1 -16.6(4)
C20 B2 O1 B1 108.4(3)
C31 B2 O1 B1 -140.9(3)
O1 B1 O2 C1 -67.2(5)
C2 B1 O2 C1 39.8(5)
C8 B1 O2 C1 176.6(4)
O2 B1 C2 C3 50.1(5)
O1 B1 C2 C3 162.5(4)
C8 B1 C2 C3 -78.5(5)
O2 B1 C2 C7 -128.3(3)
O1 B1 C2 C7 -15.8(4)
C8 B1 C2 C7 103.1(4)
C7 C2 C3 F1 174.8(3)
B1 C2 C3 F1 -3.5(6)
C7 C2 C3 C4 -4.5(6)
B1 C2 C3 C4 177.2(4)
F1 C3 C4 F2 2.6(6)
C2 C3 C4 F2 -178.1(4)
F1 C3 C4 C5 -177.4(4)
C2 C3 C4 C5 2.0(7)
F2 C4 C5 F3 0.6(8)
C3 C4 C5 F3 -179.5(4)
F2 C4 C5 C6 -179.3(5)
C3 C4 C5 C6 0.7(8)
C4 C5 C6 F4 177.0(4)
F3 C5 C6 F4 -2.8(7)
C4 C5 C6 C7 -0.6(8)
F3 C5 C6 C7 179.6(4)
F4 C6 C7 C2 -179.7(4)
C5 C6 C7 C2 -2.1(6)
F4 C6 C7 B2 -4.3(7)
C5 C6 C7 B2 173.3(4)
C3 C2 C7 C6 4.6(6)
B1 C2 C7 C6 -176.8(4)
C3 C2 C7 B2 -171.5(3)
B1 C2 C7 B2 7.1(4)
O1 B2 C7 C6 -170.6(4)
C20 B2 C7 C6 68.0(5)
C31 B2 C7 C6 -50.4(6)
O1 B2 C7 C2 5.0(4)
C20 B2 C7 C2 -116.4(4)
C31 B2 C7 C2 125.2(4)
O2 B1 C8 C9 69.0(4)
O1 B1 C8 C9 -45.7(4)
C2 B1 C8 C9 -159.2(3)
O2 B1 C8 C13 -116.1(4)
O1 B1 C8 C13 129.2(4)
C2 B1 C8 C13 15.7(6)
C13 C8 C9 F5 177.7(3)
B1 C8 C9 F5 -6.8(5)
C13 C8 C9 C10 -2.2(5)
B1 C8 C9 C10 173.2(3)
F5 C9 C10 F6 2.2(5)
C8 C9 C10 F6 -177.9(3)
F5 C9 C10 C11 -178.6(3)
C8 C9 C10 C11 1.4(6)
F6 C10 C11 F7 -1.1(6)
C9 C10 C11 F7 179.7(3)
F6 C10 C11 C12 -180.0(3)
C9 C10 C11 C12 0.8(6)
F7 C11 C12 F8 -0.4(6)
C10 C11 C12 F8 178.4(4)
F7 C11 C12 C13 179.1(4)
C10 C11 C12 C13 -2.0(6)
F8 C12 C13 C8 -179.4(3)
C11 C12 C13 C8 1.1(6)
F8 C12 C13 C14 -1.5(5)
C11 C12 C13 C14 179.0(4)
C9 C8 C13 C12 1.0(5)
B1 C8 C13 C12 -173.9(3)
C9 C8 C13 C14 -176.7(3)
B1 C8 C13 C14 8.3(6)
C12 C13 C14 C15 -86.8(4)
C8 C13 C14 C15 91.0(5)
C12 C13 C14 C19 88.6(5)
C8 C13 C14 C19 -93.6(5)
C19 C14 C15 F9 -179.3(3)
C13 C14 C15 F9 -3.6(5)
C19 C14 C15 C16 1.6(6)
C13 C14 C15 C16 177.3(4)
F9 C15 C16 F10 0.7(5)
C14 C15 C16 F10 179.8(3)
F9 C15 C16 C17 -179.4(4)
C14 C15 C16 C17 -0.3(6)
F10 C16 C17 F11 -1.4(6)
C15 C16 C17 F11 178.8(4)
F10 C16 C17 C18 179.1(4)
C15 C16 C17 C18 -0.8(6)
F11 C17 C18 F12 1.6(7)
C16 C17 C18 F12 -178.8(4)
F11 C17 C18 C19 -179.0(4)
C16 C17 C18 C19 0.6(7)
F12 C18 C19 C14 -179.9(4)
C17 C18 C19 C14 0.7(7)
C15 C14 C19 C18 -1.8(6)
C13 C14 C19 C18 -177.3(4)
O1 B2 C20 C21 -61.9(5)
C7 B2 C20 C21 50.8(6)
C31 B2 C20 C21 179.0(4)
O1 B2 C20 C25 122.5(3)
C7 B2 C20 C25 -124.8(4)
C31 B2 C20 C25 3.4(4)
C25 C20 C21 F13 179.6(3)
B2 C20 C21 F13 4.3(6)
C25 C20 C21 C22 0.5(6)
B2 C20 C21 C22 -174.8(4)
F13 C21 C22 F14 1.7(5)
C20 C21 C22 F14 -179.1(3)
F13 C21 C22 C23 -178.6(3)
C20 C21 C22 C23 0.6(6)
F14 C22 C23 F15 -0.9(6)
C21 C22 C23 F15 179.4(4)
F14 C22 C23 C24 179.3(4)
C21 C22 C23 C24 -0.5(6)
F15 C23 C24 F16 -0.6(5)
C22 C23 C24 F16 179.3(3)
F15 C23 C24 C25 179.4(3)
C22 C23 C24 C25 -0.8(6)
F16 C24 C25 C20 -178.2(3)
C23 C24 C25 C20 1.8(6)
F16 C24 C25 C26 0.1(6)
C23 C24 C25 C26 -179.9(4)
C21 C20 C25 C24 -1.6(5)
B2 C20 C25 C24 174.5(3)
C21 C20 C25 C26 179.7(3)
B2 C20 C25 C26 -4.1(4)
C24 C25 C26 C27 6.5(7)
C20 C25 C26 C27 -175.1(4)
C24 C25 C26 C31 -175.4(4)
C20 C25 C26 C31 3.0(4)
C31 C26 C27 F17 -176.6(3)
C25 C26 C27 F17 1.3(6)
C31 C26 C27 C28 0.6(6)
C25 C26 C27 C28 178.6(4)
F17 C27 C28 F18 -1.7(5)
C26 C27 C28 F18 -179.1(3)
F17 C27 C28 C29 177.9(4)
C26 C27 C28 C29 0.4(6)
F18 C28 C29 F19 -1.7(6)
C27 C28 C29 F19 178.7(4)
F18 C28 C29 C30 178.3(4)
C27 C28 C29 C30 -1.3(6)
F19 C29 C30 F20 0.5(6)
C28 C29 C30 F20 -179.5(4)
F19 C29 C30 C31 -178.9(4)
C28 C29 C30 C31 1.1(6)
F20 C30 C31 C26 -179.5(3)
C29 C30 C31 C26 0.0(6)
F20 C30 C31 B2 2.4(6)
C29 C30 C31 B2 -178.2(4)
C27 C26 C31 C30 -0.8(5)
C25 C26 C31 C30 -179.2(3)
C27 C26 C31 B2 177.7(3)
C25 C26 C31 B2 -0.7(4)
O1 B2 C31 C30 56.8(5)
C7 B2 C31 C30 -54.9(6)
C20 B2 C31 C30 176.7(4)
O1 B2 C31 C26 -121.4(3)
C7 B2 C31 C26 126.8(4)
C20 B2 C31 C26 -1.6(4)
